data_7130854
loop_
_publ_author_name
'Mondal, Rahul'
'Yuvaraj, K.'
'Rajeshkumar, Thayalan'
'Maron, Laurent'
'Jones, Cameron'

_publ_section_title
;
 Reductive Activation of N2 using a Calcium/Potassium Bimetallic System
 Supported by an Extremely Bulky Diamide Ligand
;
_journal_name_full 'Chemical Communications'
_journal_paper_doi 10.1039/D2CC04841H
_journal_year 2022
_chemical_formula_sum 'C67 H92 N2 O'
_chemical_formula_weight 941.42
_space_group_crystal_system triclinic
_space_group_IT_number 2
_space_group_name_Hall '-P 1'
_space_group_name_H-M_alt 'P -1'
_atom_sites_solution_hydrogens mixed
_audit_block_doi 10.5517/ccdc.csd.cc2czz6k
_audit_creation_method SHELXL-2016/6
_audit_update_record
;
2022-08-31 deposited with the CCDC.	2022-10-13 downloaded from the CCDC.
;
_cell_angle_alpha 91.6110(10)
_cell_angle_beta 98.2900(10)
_cell_angle_gamma 106.0580(10)
_cell_formula_units_Z 2
_cell_length_a 12.74090(10)
_cell_length_b 13.90020(10)
_cell_length_c 16.96350(10)
_cell_measurement_reflns_used 33256
_cell_measurement_temperature 123(2)
_cell_measurement_theta_max 79.7720
_cell_measurement_theta_min 3.6690
_cell_volume 2849.55(4)
_computing_cell_refinement 'CrysAlisPro 1.171.39.46 (Rigaku OD, 2018)'
_computing_data_collection 'CrysAlisPro 1.171.39.46 (Rigaku OD, 2018)'
_computing_data_reduction 'CrysAlisPro 1.171.39.46 (Rigaku OD, 2018)'
_computing_molecular_graphics xseed
_computing_publication_material Ciftab
_computing_structure_refinement 'SHELXL-2016/6 (Sheldrick, 2016)'
_computing_structure_solution 'SHELXT 2014/5 (Sheldrick, 2014)'
_diffrn_ambient_temperature 123(2)
_diffrn_measured_fraction_theta_full 0.998
_diffrn_measured_fraction_theta_max 0.998
_diffrn_measurement_device_type 'XtaLAB Synergy, Dualflex, HyPix'
_diffrn_radiation_type CuK\a
_diffrn_radiation_wavelength 1.54184
_diffrn_reflns_av_R_equivalents 0.0367
_diffrn_reflns_av_unetI/netI 0.0250
_diffrn_reflns_Laue_measured_fraction_full 0.998
_diffrn_reflns_Laue_measured_fraction_max 0.998
_diffrn_reflns_limit_h_max 15
_diffrn_reflns_limit_h_min -15
_diffrn_reflns_limit_k_max 16
_diffrn_reflns_limit_k_min -16
_diffrn_reflns_limit_l_max 20
_diffrn_reflns_limit_l_min -20
_diffrn_reflns_number 55552
_diffrn_reflns_point_group_measured_fraction_full 0.998
_diffrn_reflns_point_group_measured_fraction_max 0.998
_diffrn_reflns_theta_full 67.684
_diffrn_reflns_theta_max 68.991
_diffrn_reflns_theta_min 6.442
_diffrn_source 'micro-focus sealed X-ray tube'
_exptl_absorpt_coefficient_mu 0.473
_exptl_absorpt_correction_T_max 1.00000
_exptl_absorpt_correction_T_min 0.83283
_exptl_absorpt_correction_type multi-scan
_exptl_absorpt_process_details
;
CrysAlisPro 1.171.41.113a (Rigaku Oxford Diffraction, 2021)
Empirical absorption correction using spherical harmonics,
implemented in SCALE3 ABSPACK scaling algorithm.
;
_exptl_crystal_colour colorless
_exptl_crystal_density_diffrn 1.097
_exptl_crystal_description block
_exptl_crystal_F_000 1032
_exptl_crystal_size_max 0.180
_exptl_crystal_size_mid 0.150
_exptl_crystal_size_min 0.120
_refine_diff_density_max 0.310
_refine_diff_density_min -0.349
_refine_diff_density_rms 0.036
_refine_ls_extinction_method none
_refine_ls_goodness_of_fit_ref 1.059
_refine_ls_hydrogen_treatment mixed
_refine_ls_matrix_type full
_refine_ls_number_parameters 663
_refine_ls_number_reflns 10567
_refine_ls_number_restraints 4
_refine_ls_restrained_S_all 1.063
_refine_ls_R_factor_all 0.0534
_refine_ls_R_factor_gt 0.0454
_refine_ls_shift/su_max 0.001
_refine_ls_shift/su_mean 0.000
_refine_ls_structure_factor_coef Fsqd
_refine_ls_weighting_details 'w=1/[\s^2^(Fo^2^)+(0.0509P)^2^+1.0111P] where P=(Fo^2^+2Fc^2^)/3'
_refine_ls_weighting_scheme calc
_refine_ls_wR_factor_gt 0.1136
_refine_ls_wR_factor_ref 0.1182
_reflns_Friedel_coverage 0.000
_reflns_number_gt 9039
_reflns_number_total 10567
_reflns_threshold_expression 'I > 2\s(I)'
_cod_data_source_file d2cc04841h2.cif
_cod_data_source_block Cj1544
_cod_database_code 7130854
_shelx_shelxl_version_number 2016/6
_shelx_space_group_comment
;
The symmetry employed for this shelxl refinement is uniquely defined
by the following loop, which should always be used as a source of
symmetry information in preference to the above space-group names.
They are only intended as comments.
;
_shelx_estimated_absorpt_t_min 0.920
_shelx_estimated_absorpt_t_max 0.945

loop_
_space_group_symop_operation_xyz
'x, y, z'
'-x, -y, -z'

loop_
_atom_site_label
_atom_site_type_symbol
_atom_site_fract_x
_atom_site_fract_y
_atom_site_fract_z
_atom_site_U_iso_or_equiv
_atom_site_adp_type
_atom_site_occupancy
_atom_site_site_symmetry_order
_atom_site_calc_flag
_atom_site_refinement_flags_posn
_atom_site_refinement_flags_adp
_atom_site_refinement_flags_occupancy
_atom_site_disorder_assembly
_atom_site_disorder_group
O1 O 0.77872(7) 0.70844(7) 0.74592(5) 0.0254(2) Uani 1 1 d . . . . .
N1 N 0.65557(9) 0.70904(8) 0.85990(7) 0.0256(2) Uani 1 1 d . . . . .
C1 C 0.81779(10) 0.67789(9) 0.81882(7) 0.0225(3) Uani 1 1 d . . . . .
H1 H 0.6300(14) 0.7062(12) 0.8097(11) 0.040(4) Uiso 1 1 d . . . . .
N2 N 0.69255(11) 0.76271(9) 0.60717(7) 0.0332(3) Uani 1 1 d . . . . .
C2 C 0.74995(10) 0.67656(9) 0.87763(7) 0.0229(3) Uani 1 1 d . . . . .
H2 H 0.6774(14) 0.7739(13) 0.6545(11) 0.042(5) Uiso 1 1 d . . . . .
C3 C 0.78206(10) 0.64605(9) 0.95211(7) 0.0251(3) Uani 1 1 d . . . . .
H3 H 0.735623 0.641701 0.991727 0.030 Uiso 1 1 calc R U . . .
C4 C 0.88171(11) 0.62160(9) 0.96982(8) 0.0261(3) Uani 1 1 d . . . . .
C5 C 0.94649(10) 0.62469(10) 0.91093(8) 0.0262(3) Uani 1 1 d . . . . .
H5 H 1.014430 0.608407 0.923038 0.031 Uiso 1 1 calc R U . . .
C6 C 0.91518(10) 0.65116(9) 0.83364(7) 0.0242(3) Uani 1 1 d . . . . .
C7 C 0.98833(11) 0.65169(10) 0.76993(8) 0.0278(3) Uani 1 1 d . . . . .
C8 C 0.93368(12) 0.67697(10) 0.69066(8) 0.0306(3) Uani 1 1 d . . . . .
C9 C 0.98366(16) 0.67634(13) 0.62255(10) 0.0487(4) Uani 1 1 d . . . . .
H9 H 1.050523 0.657809 0.626464 0.058 Uiso 1 1 calc R U . . .
C10 C 0.93891(19) 0.70178(17) 0.54972(11) 0.0646(6) Uani 1 1 d D . . . .
C11 C 0.84088(17) 0.72942(14) 0.54448(9) 0.0533(5) Uani 1 1 d . . . . .
H11 H 0.808931 0.746321 0.494566 0.064 Uiso 1 1 calc R U . . .
C12 C 0.78919(13) 0.73267(11) 0.61079(8) 0.0339(3) Uani 1 1 d . . . . .
C13 C 0.83638(11) 0.70428(10) 0.68311(8) 0.0273(3) Uani 1 1 d . . . . .
C14 C 0.91836(12) 0.59578(10) 1.05325(8) 0.0304(3) Uani 1 1 d . . . . .
H14A H 0.987553 0.576175 1.054379 0.037 Uiso 1 1 calc R U . . .
H14B H 0.861166 0.537447 1.067360 0.037 Uiso 1 1 calc R U . . .
C15 C 0.93793(13) 0.68288(12) 1.11533(8) 0.0374(3) Uani 1 1 d . . . . .
H15A H 0.992210 0.741746 1.100451 0.056 Uiso 1 1 calc R U . . .
H15B H 0.966018 0.664031 1.167742 0.056 Uiso 1 1 calc R U . . .
H15C H 0.868161 0.698861 1.117710 0.056 Uiso 1 1 calc R U . . .
C16 C 1.00826(12) 0.54781(11) 0.75987(8) 0.0341(3) Uani 1 1 d . . . . .
H16A H 1.042127 0.530807 0.811217 0.051 Uiso 1 1 calc R U . . .
H16B H 1.057775 0.549488 0.720435 0.051 Uiso 1 1 calc R U . . .
H16C H 0.937534 0.497138 0.741556 0.051 Uiso 1 1 calc R U . . .
C17 C 1.10034(13) 0.73067(13) 0.79582(11) 0.0474(4) Uani 1 1 d . . . . .
H17A H 1.088819 0.797251 0.801115 0.071 Uiso 1 1 calc R U . . .
H17B H 1.148186 0.730027 0.755573 0.071 Uiso 1 1 calc R U . . .
H17C H 1.135468 0.715120 0.847271 0.071 Uiso 1 1 calc R U . . .
C18 C 1.0099(4) 0.7133(3) 0.48197(17) 0.0471(10) Uani 0.665(6) 1 d D . P A 1
H18A H 0.992143 0.762725 0.445243 0.057 Uiso 0.665(6) 1 calc R U P A 1
H18B H 1.089519 0.737284 0.504615 0.057 Uiso 0.665(6) 1 calc R U P A 1
C19 C 0.9843(3) 0.6121(3) 0.43767(19) 0.0708(12) Uani 0.665(6) 1 d D . P A 1
H19A H 1.006774 0.564974 0.473666 0.106 Uiso 0.665(6) 1 calc R U P A 1
H19B H 1.024652 0.618118 0.392229 0.106 Uiso 0.665(6) 1 calc R U P A 1
H19C H 0.904614 0.587339 0.418287 0.106 Uiso 0.665(6) 1 calc R U P A 1
C20 C 0.57932(10) 0.70670(10) 0.91455(7) 0.0247(3) Uani 1 1 d . . . . .
C21 C 0.47484(11) 0.63525(10) 0.90114(8) 0.0267(3) Uani 1 1 d . . . . .
C22 C 0.39994(11) 0.63995(10) 0.95241(8) 0.0297(3) Uani 1 1 d . . . . .
H22 H 0.328238 0.593548 0.942383 0.036 Uiso 1 1 calc R U . . .
C23 C 0.42578(11) 0.70952(10) 1.01737(8) 0.0286(3) Uani 1 1 d . . . . .
C24 C 0.53101(11) 0.77723(10) 1.03048(8) 0.0279(3) Uani 1 1 d . . . . .
H24 H 0.550785 0.824357 1.075568 0.033 Uiso 1 1 calc R U . . .
C25 C 0.60853(10) 0.77856(10) 0.97996(8) 0.0254(3) Uani 1 1 d . . . . .
C26 C 0.43914(11) 0.55607(10) 0.83186(8) 0.0281(3) Uani 1 1 d . . . . .
H26 H 0.506088 0.555481 0.807700 0.034 Uiso 1 1 calc R U . . .
C27 C 0.35594(13) 0.58243(11) 0.76743(8) 0.0354(3) Uani 1 1 d . . . . .
H27A H 0.290951 0.587740 0.791087 0.043 Uiso 1 1 calc R U . . .
H27B H 0.390630 0.648569 0.748226 0.043 Uiso 1 1 calc R U . . .
C28 C 0.31771(14) 0.50395(13) 0.69691(9) 0.0427(4) Uani 1 1 d . . . . .
H28A H 0.260305 0.521175 0.658766 0.051 Uiso 1 1 calc R U . . .
H28B H 0.380989 0.504902 0.668937 0.051 Uiso 1 1 calc R U . . .
C29 C 0.27110(14) 0.39931(13) 0.72316(10) 0.0467(4) Uani 1 1 d . . . . .
H29A H 0.252706 0.350015 0.676424 0.056 Uiso 1 1 calc R U . . .
H29B H 0.202099 0.395757 0.744807 0.056 Uiso 1 1 calc R U . . .
C30 C 0.35340(14) 0.37262(11) 0.78645(9) 0.0423(4) Uani 1 1 d . . . . .
H30A H 0.419088 0.368878 0.763008 0.051 Uiso 1 1 calc R U . . .
H30B H 0.319278 0.305828 0.804809 0.051 Uiso 1 1 calc R U . . .
C31 C 0.38942(13) 0.45049(10) 0.85771(8) 0.0343(3) Uani 1 1 d . . . . .
H31A H 0.444935 0.432453 0.897067 0.041 Uiso 1 1 calc R U . . .
H31B H 0.324748 0.450004 0.883956 0.041 Uiso 1 1 calc R U . . .
C32 C 0.34194(11) 0.70704(10) 1.07277(8) 0.0301(3) Uani 1 1 d . . . . .
H32 H 0.267161 0.687797 1.039037 0.036 Uiso 1 1 calc R U . . .
C33 C 0.34253(14) 0.62689(11) 1.13240(10) 0.0395(3) Uani 1 1 d . . . . .
H33A H 0.329858 0.561158 1.102950 0.047 Uiso 1 1 calc R U . . .
H33B H 0.416052 0.643306 1.166356 0.047 Uiso 1 1 calc R U . . .
C34 C 0.25388(15) 0.61916(12) 1.18537(10) 0.0440(4) Uani 1 1 d . . . . .
H34A H 0.179849 0.595051 1.152198 0.053 Uiso 1 1 calc R U . . .
H34B H 0.260035 0.569572 1.225273 0.053 Uiso 1 1 calc R U . . .
C35 C 0.26543(13) 0.71998(12) 1.22830(9) 0.0401(3) Uani 1 1 d . . . . .
H35A H 0.203274 0.713847 1.258552 0.048 Uiso 1 1 calc R U . . .
H35B H 0.335187 0.739969 1.266844 0.048 Uiso 1 1 calc R U . . .
C36 C 0.26572(13) 0.79982(12) 1.16943(10) 0.0403(4) Uani 1 1 d . . . . .
H36A H 0.278034 0.865471 1.198919 0.048 Uiso 1 1 calc R U . . .
H36B H 0.192724 0.783570 1.134782 0.048 Uiso 1 1 calc R U . . .
C37 C 0.35590(13) 0.80720(11) 1.11767(10) 0.0382(3) Uani 1 1 d . . . . .
H37A H 0.352761 0.858666 1.078916 0.046 Uiso 1 1 calc R U . . .
H37B H 0.429296 0.828538 1.151906 0.046 Uiso 1 1 calc R U . . .
C38 C 0.72008(10) 0.85829(10) 0.99451(8) 0.0268(3) Uani 1 1 d . . . . .
H38 H 0.777119 0.824644 0.983913 0.032 Uiso 1 1 calc R U . . .
C39 C 0.75374(12) 0.90562(11) 1.08023(8) 0.0355(3) Uani 1 1 d . . . . .
H39A H 0.699365 0.940489 1.092524 0.043 Uiso 1 1 calc R U . . .
H39B H 0.753017 0.852182 1.117691 0.043 Uiso 1 1 calc R U . . .
C40 C 0.86909(13) 0.98048(12) 1.09214(9) 0.0402(4) Uani 1 1 d . . . . .
H40A H 0.887490 1.011433 1.147501 0.048 Uiso 1 1 calc R U . . .
H40B H 0.924358 0.944623 1.084197 0.048 Uiso 1 1 calc R U . . .
C41 C 0.87469(13) 1.06193(12) 1.03393(10) 0.0434(4) Uani 1 1 d . . . . .
H41A H 0.951146 1.106897 1.040371 0.052 Uiso 1 1 calc R U . . .
H41B H 0.825293 1.102553 1.045556 0.052 Uiso 1 1 calc R U . . .
C42 C 0.83982(13) 1.01557(12) 0.94845(10) 0.0439(4) Uani 1 1 d . . . . .
H42A H 0.893664 0.980521 0.935339 0.053 Uiso 1 1 calc R U . . .
H42B H 0.840404 1.069428 0.911403 0.053 Uiso 1 1 calc R U . . .
C43 C 0.72422(12) 0.94115(11) 0.93682(9) 0.0371(3) Uani 1 1 d . . . . .
H43A H 0.669420 0.976961 0.946156 0.044 Uiso 1 1 calc R U . . .
H43B H 0.704679 0.911078 0.881180 0.044 Uiso 1 1 calc R U . . .
C44 C 0.67284(12) 0.83255(11) 0.54922(8) 0.0312(3) Uani 1 1 d . . . . .
C45 C 0.74253(12) 0.93097(11) 0.55506(8) 0.0309(3) Uani 1 1 d . . . . .
C46 C 0.72082(12) 0.99504(11) 0.49696(8) 0.0336(3) Uani 1 1 d . . . . .
H46 H 0.767920 1.061740 0.500290 0.040 Uiso 1 1 calc R U . . .
C47 C 0.63266(13) 0.96475(11) 0.43430(8) 0.0341(3) Uani 1 1 d . . . . .
C48 C 0.56524(13) 0.86721(11) 0.43085(8) 0.0349(3) Uani 1 1 d . . . . .
H48 H 0.504533 0.845420 0.388570 0.042 Uiso 1 1 calc R U . . .
C49 C 0.58299(13) 0.79953(10) 0.48712(8) 0.0334(3) Uani 1 1 d . . . . .
C50 C 0.83961(12) 0.96970(11) 0.62221(8) 0.0322(3) Uani 1 1 d . . . . .
H50 H 0.839196 0.914428 0.658751 0.039 Uiso 1 1 calc R U . . .
C51 C 0.83130(12) 1.06014(12) 0.67180(8) 0.0363(3) Uani 1 1 d . . . . .
H51A H 0.830679 1.116138 0.637105 0.044 Uiso 1 1 calc R U . . .
H51B H 0.761081 1.042100 0.693808 0.044 Uiso 1 1 calc R U . . .
C52 C 0.92847(12) 1.09393(13) 0.74020(9) 0.0406(4) Uani 1 1 d . . . . .
H52A H 0.922344 1.153686 0.770295 0.049 Uiso 1 1 calc R U . . .
H52B H 0.925333 1.039786 0.777238 0.049 Uiso 1 1 calc R U . . .
C53 C 1.03854(13) 1.11929(14) 0.70982(10) 0.0462(4) Uani 1 1 d . . . . .
H53A H 1.099486 1.136243 0.755770 0.055 Uiso 1 1 calc R U . . .
H53B H 1.045608 1.178777 0.678048 0.055 Uiso 1 1 calc R U . . .
C54 C 1.04834(14) 1.03190(16) 0.65849(10) 0.0526(5) Uani 1 1 d . . . . .
H54A H 1.052592 0.975794 0.692319 0.063 Uiso 1 1 calc R U . . .
H54B H 1.117506 1.052819 0.635319 0.063 Uiso 1 1 calc R U . . .
C55 C 0.95002(13) 0.99580(14) 0.59111(9) 0.0455(4) Uani 1 1 d . . . . .
H55A H 0.951713 1.048971 0.553291 0.055 Uiso 1 1 calc R U . . .
H55B H 0.956635 0.935820 0.561626 0.055 Uiso 1 1 calc R U . . .
C56 C 0.61313(13) 1.03624(11) 0.37156(8) 0.0365(3) Uani 1 1 d . . . . .
H56 H 0.656906 1.105512 0.393523 0.044 Uiso 1 1 calc R U . . .
C57 C 0.65412(15) 1.01537(16) 0.29501(11) 0.0530(5) Uani 1 1 d . . . . .
H57A H 0.613156 0.946654 0.272157 0.064 Uiso 1 1 calc R U . . .
H57B H 0.733520 1.018922 0.307177 0.064 Uiso 1 1 calc R U . . .
C58 C 0.63854(15) 1.09080(17) 0.23364(12) 0.0590(5) Uani 1 1 d . . . . .
H58A H 0.685465 1.158687 0.254376 0.071 Uiso 1 1 calc R U . . .
H58B H 0.662884 1.073171 0.183703 0.071 Uiso 1 1 calc R U . . .
C59 C 0.51947(12) 1.09208(11) 0.21561(8) 0.0353(3) Uani 1 1 d . . . . .
H59A H 0.513609 1.145265 0.179031 0.042 Uiso 1 1 calc R U . . .
H59B H 0.473899 1.026900 0.188336 0.042 Uiso 1 1 calc R U . . .
C60 C 0.47557(14) 1.11082(12) 0.29052(9) 0.0406(4) Uani 1 1 d . . . . .
H60A H 0.395712 1.104997 0.277140 0.049 Uiso 1 1 calc R U . . .
H60B H 0.513967 1.179960 0.313629 0.049 Uiso 1 1 calc R U . . .
C61 C 0.49232(14) 1.03604(13) 0.35237(10) 0.0423(4) Uani 1 1 d . . . . .
H61A H 0.467045 1.053316 0.402015 0.051 Uiso 1 1 calc R U . . .
H61B H 0.446489 0.967774 0.331708 0.051 Uiso 1 1 calc R U . . .
C62 C 0.50244(14) 0.69565(11) 0.48093(9) 0.0405(4) Uani 1 1 d . . . . .
H62 H 0.532563 0.656281 0.522334 0.049 Uiso 1 1 calc R U . . .
C63 C 0.49007(15) 0.63985(12) 0.39933(10) 0.0475(4) Uani 1 1 d . . . . .
H63A H 0.468813 0.681365 0.356811 0.057 Uiso 1 1 calc R U . . .
H63B H 0.562304 0.630387 0.391865 0.057 Uiso 1 1 calc R U . . .
C64 C 0.40357(17) 0.53770(13) 0.39088(12) 0.0593(5) Uani 1 1 d . . . . .
H64A H 0.393714 0.507625 0.335753 0.071 Uiso 1 1 calc R U . . .
H64B H 0.430091 0.492566 0.427885 0.071 Uiso 1 1 calc R U . . .
C65 C 0.29298(16) 0.54624(13) 0.40903(11) 0.0536(5) Uani 1 1 d . . . . .
H65A H 0.262445 0.585387 0.368546 0.064 Uiso 1 1 calc R U . . .
H65B H 0.240242 0.478410 0.406029 0.064 Uiso 1 1 calc R U . . .
C66 C 0.30587(19) 0.59704(16) 0.49119(11) 0.0667(6) Uani 1 1 d . . . . .
H66A H 0.330474 0.554981 0.531964 0.080 Uiso 1 1 calc R U . . .
H66B H 0.233469 0.603999 0.500950 0.080 Uiso 1 1 calc R U . . .
C67 C 0.38959(16) 0.70014(14) 0.49906(10) 0.0529(4) Uani 1 1 d . . . . .
H67A H 0.398560 0.730300 0.554065 0.063 Uiso 1 1 calc R U . . .
H67B H 0.361069 0.744021 0.461884 0.063 Uiso 1 1 calc R U . . .
C18A C 0.9569(5) 0.6639(5) 0.4660(3) 0.0405(17) Uani 0.335(6) 1 d D . P A 2
H18C H 0.934801 0.589656 0.459295 0.049 Uiso 0.335(6) 1 calc R U P A 2
H18D H 0.915156 0.689998 0.421914 0.049 Uiso 0.335(6) 1 calc R U P A 2
C19A C 1.0781(5) 0.7067(8) 0.4698(4) 0.099(3) Uani 0.335(6) 1 d D . P A 2
H19D H 1.098115 0.779585 0.481108 0.149 Uiso 0.335(6) 1 calc R U P A 2
H19E H 1.099087 0.691698 0.418462 0.149 Uiso 0.335(6) 1 calc R U P A 2
H19F H 1.116976 0.677084 0.512201 0.149 Uiso 0.335(6) 1 calc R U P A 2

loop_
_atom_site_aniso_label
_atom_site_aniso_U_11
_atom_site_aniso_U_22
_atom_site_aniso_U_33
_atom_site_aniso_U_23
_atom_site_aniso_U_13
_atom_site_aniso_U_12
O1 0.0271(4) 0.0334(5) 0.0192(4) 0.0047(4) 0.0029(3) 0.0142(4)
N1 0.0239(5) 0.0359(6) 0.0198(5) 0.0048(5) 0.0021(4) 0.0134(5)
C1 0.0257(6) 0.0226(6) 0.0186(6) 0.0019(5) -0.0004(5) 0.0078(5)
N2 0.0491(7) 0.0400(7) 0.0194(6) 0.0050(5) 0.0037(5) 0.0280(6)
C2 0.0226(6) 0.0228(6) 0.0232(6) 0.0007(5) 0.0004(5) 0.0077(5)
C3 0.0281(6) 0.0266(6) 0.0216(6) 0.0028(5) 0.0037(5) 0.0095(5)
C4 0.0305(7) 0.0237(6) 0.0237(6) 0.0007(5) -0.0018(5) 0.0104(5)
C5 0.0253(6) 0.0278(6) 0.0268(6) 0.0011(5) -0.0015(5) 0.0129(5)
C6 0.0250(6) 0.0236(6) 0.0245(6) 0.0006(5) 0.0020(5) 0.0088(5)
C7 0.0267(7) 0.0305(7) 0.0290(7) 0.0033(5) 0.0054(5) 0.0121(5)
C8 0.0398(8) 0.0301(7) 0.0288(7) 0.0078(5) 0.0107(6) 0.0179(6)
C9 0.0689(11) 0.0624(11) 0.0415(9) 0.0233(8) 0.0294(8) 0.0501(9)
C10 0.1077(16) 0.0876(14) 0.0401(9) 0.0309(9) 0.0408(10) 0.0786(13)
C11 0.0926(14) 0.0694(12) 0.0259(8) 0.0183(7) 0.0206(8) 0.0619(11)
C12 0.0508(9) 0.0357(7) 0.0247(7) 0.0055(6) 0.0080(6) 0.0264(7)
C13 0.0368(7) 0.0281(7) 0.0220(6) 0.0039(5) 0.0084(5) 0.0153(6)
C14 0.0339(7) 0.0347(7) 0.0246(7) 0.0047(6) -0.0008(5) 0.0154(6)
C15 0.0443(8) 0.0421(8) 0.0239(7) -0.0004(6) -0.0044(6) 0.0142(7)
C16 0.0411(8) 0.0414(8) 0.0301(7) 0.0087(6) 0.0101(6) 0.0259(7)
C17 0.0349(8) 0.0521(10) 0.0515(10) -0.0039(8) 0.0142(7) 0.0031(7)
C18 0.069(3) 0.055(2) 0.0374(16) 0.0177(15) 0.0271(17) 0.0381(18)
C19 0.0554(19) 0.103(3) 0.0518(18) -0.0367(18) 0.0148(14) 0.0190(18)
C20 0.0243(6) 0.0296(7) 0.0231(6) 0.0054(5) 0.0033(5) 0.0123(5)
C21 0.0269(6) 0.0283(7) 0.0260(6) 0.0015(5) 0.0030(5) 0.0104(5)
C22 0.0238(6) 0.0307(7) 0.0332(7) -0.0015(6) 0.0051(5) 0.0055(5)
C23 0.0272(7) 0.0304(7) 0.0295(7) 0.0010(5) 0.0057(5) 0.0096(5)
C24 0.0279(7) 0.0292(7) 0.0264(7) -0.0011(5) 0.0027(5) 0.0091(5)
C25 0.0250(6) 0.0274(6) 0.0252(6) 0.0042(5) 0.0019(5) 0.0103(5)
C26 0.0266(6) 0.0311(7) 0.0273(7) 0.0001(5) 0.0048(5) 0.0091(5)
C27 0.0413(8) 0.0362(8) 0.0294(7) 0.0035(6) 0.0019(6) 0.0137(6)
C28 0.0445(9) 0.0540(10) 0.0281(7) -0.0023(7) -0.0033(6) 0.0167(7)
C29 0.0423(9) 0.0473(9) 0.0419(9) -0.0139(7) 0.0007(7) 0.0029(7)
C30 0.0538(10) 0.0309(8) 0.0406(8) -0.0031(6) 0.0103(7) 0.0084(7)
C31 0.0432(8) 0.0318(7) 0.0302(7) 0.0019(6) 0.0063(6) 0.0140(6)
C32 0.0246(6) 0.0341(7) 0.0304(7) -0.0031(6) 0.0048(5) 0.0066(5)
C33 0.0482(9) 0.0303(7) 0.0446(9) 0.0021(6) 0.0183(7) 0.0132(7)
C34 0.0538(10) 0.0393(8) 0.0422(9) 0.0062(7) 0.0207(7) 0.0116(7)
C35 0.0416(8) 0.0488(9) 0.0322(8) -0.0013(7) 0.0104(6) 0.0148(7)
C36 0.0440(9) 0.0401(8) 0.0429(9) -0.0015(7) 0.0158(7) 0.0180(7)
C37 0.0428(8) 0.0322(7) 0.0460(9) 0.0032(6) 0.0189(7) 0.0151(6)
C38 0.0244(6) 0.0293(7) 0.0271(7) 0.0028(5) 0.0026(5) 0.0087(5)
C39 0.0348(8) 0.0370(8) 0.0288(7) 0.0029(6) 0.0006(6) 0.0029(6)
C40 0.0359(8) 0.0415(8) 0.0342(8) 0.0023(6) -0.0038(6) 0.0009(6)
C41 0.0362(8) 0.0332(8) 0.0531(10) 0.0049(7) -0.0008(7) 0.0011(6)
C42 0.0409(8) 0.0402(8) 0.0435(9) 0.0170(7) 0.0019(7) 0.0012(7)
C43 0.0344(8) 0.0381(8) 0.0346(8) 0.0101(6) -0.0016(6) 0.0064(6)
C44 0.0465(8) 0.0359(7) 0.0191(6) 0.0018(5) 0.0025(6) 0.0260(6)
C45 0.0417(8) 0.0368(7) 0.0200(6) -0.0008(5) 0.0016(6) 0.0224(6)
C46 0.0433(8) 0.0329(7) 0.0249(7) 0.0005(6) -0.0017(6) 0.0153(6)
C47 0.0470(8) 0.0323(7) 0.0242(7) 0.0012(6) -0.0026(6) 0.0174(6)
C48 0.0486(9) 0.0319(7) 0.0238(7) -0.0004(6) -0.0074(6) 0.0177(6)
C49 0.0497(9) 0.0308(7) 0.0237(7) 0.0000(5) -0.0001(6) 0.0210(6)
C50 0.0385(8) 0.0413(8) 0.0216(6) 0.0033(6) 0.0011(6) 0.0212(6)
C51 0.0338(7) 0.0471(9) 0.0291(7) -0.0065(6) -0.0003(6) 0.0168(6)
C52 0.0381(8) 0.0520(9) 0.0285(7) -0.0049(7) -0.0020(6) 0.0119(7)
C53 0.0355(8) 0.0627(11) 0.0361(8) 0.0114(8) -0.0033(7) 0.0107(8)
C54 0.0363(9) 0.0862(14) 0.0426(9) 0.0122(9) 0.0064(7) 0.0284(9)
C55 0.0461(9) 0.0698(11) 0.0309(8) 0.0038(7) 0.0085(7) 0.0321(8)
C56 0.0453(8) 0.0291(7) 0.0290(7) 0.0041(6) -0.0088(6) 0.0077(6)
C57 0.0450(9) 0.0839(13) 0.0496(10) 0.0327(9) 0.0185(8) 0.0419(9)
C58 0.0524(10) 0.0889(14) 0.0533(11) 0.0401(10) 0.0225(9) 0.0385(10)
C59 0.0415(8) 0.0349(7) 0.0294(7) 0.0081(6) -0.0024(6) 0.0140(6)
C60 0.0492(9) 0.0398(8) 0.0406(8) 0.0111(7) 0.0061(7) 0.0248(7)
C61 0.0548(10) 0.0472(9) 0.0394(8) 0.0161(7) 0.0169(7) 0.0325(8)
C62 0.0606(10) 0.0310(7) 0.0288(7) 0.0055(6) -0.0077(7) 0.0182(7)
C63 0.0582(10) 0.0371(8) 0.0488(10) -0.0097(7) -0.0018(8) 0.0230(8)
C64 0.0753(13) 0.0337(9) 0.0639(12) -0.0080(8) -0.0165(10) 0.0225(9)
C65 0.0664(12) 0.0395(9) 0.0451(10) 0.0068(7) -0.0094(8) 0.0080(8)
C66 0.0765(14) 0.0673(13) 0.0410(10) 0.0094(9) 0.0066(9) -0.0038(11)
C67 0.0691(12) 0.0522(10) 0.0321(8) -0.0055(7) 0.0109(8) 0.0080(9)
C18A 0.045(3) 0.053(4) 0.031(3) 0.009(3) 0.012(2) 0.023(3)
C19A 0.053(4) 0.197(10) 0.047(4) 0.009(5) 0.029(3) 0.023(5)

loop_
_atom_type_symbol
_atom_type_description
_atom_type_scat_dispersion_real
_atom_type_scat_dispersion_imag
_atom_type_scat_source
C C 0.0181 0.0091 'International Tables Vol C Tables 4.2.6.8 and 6.1.1.4'
H H 0.0000 0.0000 'International Tables Vol C Tables 4.2.6.8 and 6.1.1.4'
N N 0.0311 0.0180 'International Tables Vol C Tables 4.2.6.8 and 6.1.1.4'
O O 0.0492 0.0322 'International Tables Vol C Tables 4.2.6.8 and 6.1.1.4'

loop_
_citation_id
_citation_doi
_citation_year
1 10.26434/chemrxiv-2022-dcqc3 2022

loop_
_geom_angle_atom_site_label_1
_geom_angle_atom_site_label_2
_geom_angle_atom_site_label_3
_geom_angle
_geom_angle_site_symmetry_1
_geom_angle_site_symmetry_3
_geom_angle_publ_flag
C13 O1 C1 117.82(10) . . ?
C2 N1 C20 123.16(11) . . ?
C2 N1 H1 114.8(11) . . ?
C20 N1 H1 117.1(11) . . ?
C6 C1 O1 123.53(11) . . ?
C6 C1 C2 122.08(11) . . ?
O1 C1 C2 114.40(10) . . ?
C12 N2 C44 118.69(12) . . ?
C12 N2 H2 112.2(11) . . ?
C44 N2 H2 115.5(11) . . ?
C3 C2 N1 122.52(11) . . ?
C3 C2 C1 118.34(11) . . ?
N1 C2 C1 119.11(11) . . ?
C2 C3 C4 121.00(12) . . ?
C2 C3 H3 119.5 . . ?
C4 C3 H3 119.5 . . ?
C5 C4 C3 118.96(12) . . ?
C5 C4 C14 121.25(12) . . ?
C3 C4 C14 119.75(12) . . ?
C4 C5 C6 122.06(11) . . ?
C4 C5 H5 119.0 . . ?
C6 C5 H5 119.0 . . ?
C1 C6 C5 117.48(11) . . ?
C1 C6 C7 122.22(11) . . ?
C5 C6 C7 120.28(11) . . ?
C8 C7 C6 110.23(10) . . ?
C8 C7 C17 109.20(12) . . ?
C6 C7 C17 109.31(11) . . ?
C8 C7 C16 109.39(11) . . ?
C6 C7 C16 109.91(11) . . ?
C17 C7 C16 108.77(12) . . ?
C13 C8 C9 117.62(13) . . ?
C13 C8 C7 122.35(12) . . ?
C9 C8 C7 120.00(13) . . ?
C10 C9 C8 122.12(15) . . ?
C10 C9 H9 118.9 . . ?
C8 C9 H9 118.9 . . ?
C9 C10 C11 118.64(14) . . ?
C9 C10 C18 117.3(2) . . ?
C11 C10 C18 123.39(18) . . ?
C9 C10 C18A 125.3(2) . . ?
C11 C10 C18A 111.6(2) . . ?
C12 C11 C10 121.30(14) . . ?
C12 C11 H11 119.4 . . ?
C10 C11 H11 119.4 . . ?
C11 C12 N2 122.10(13) . . ?
C11 C12 C13 118.07(13) . . ?
N2 C12 C13 119.82(12) . . ?
C8 C13 O1 123.48(11) . . ?
C8 C13 C12 122.22(12) . . ?
O1 C13 C12 114.28(11) . . ?
C4 C14 C15 112.52(11) . . ?
C4 C14 H14A 109.1 . . ?
C15 C14 H14A 109.1 . . ?
C4 C14 H14B 109.1 . . ?
C15 C14 H14B 109.1 . . ?
H14A C14 H14B 107.8 . . ?
C14 C15 H15A 109.5 . . ?
C14 C15 H15B 109.5 . . ?
H15A C15 H15B 109.5 . . ?
C14 C15 H15C 109.5 . . ?
H15A C15 H15C 109.5 . . ?
H15B C15 H15C 109.5 . . ?
C7 C16 H16A 109.5 . . ?
C7 C16 H16B 109.5 . . ?
H16A C16 H16B 109.5 . . ?
C7 C16 H16C 109.5 . . ?
H16A C16 H16C 109.5 . . ?
H16B C16 H16C 109.5 . . ?
C7 C17 H17A 109.5 . . ?
C7 C17 H17B 109.5 . . ?
H17A C17 H17B 109.5 . . ?
C7 C17 H17C 109.5 . . ?
H17A C17 H17C 109.5 . . ?
H17B C17 H17C 109.5 . . ?
C19 C18 C10 107.7(3) . . ?
C19 C18 H18A 110.2 . . ?
C10 C18 H18A 110.2 . . ?
C19 C18 H18B 110.2 . . ?
C10 C18 H18B 110.2 . . ?
H18A C18 H18B 108.5 . . ?
C18 C19 H19A 109.5 . . ?
C18 C19 H19B 109.5 . . ?
H19A C19 H19B 109.5 . . ?
C18 C19 H19C 109.5 . . ?
H19A C19 H19C 109.5 . . ?
H19B C19 H19C 109.5 . . ?
C21 C20 C25 120.58(12) . . ?
C21 C20 N1 120.03(11) . . ?
C25 C20 N1 119.35(11) . . ?
C22 C21 C20 118.32(12) . . ?
C22 C21 C26 118.82(12) . . ?
C20 C21 C26 122.82(11) . . ?
C23 C22 C21 122.66(12) . . ?
C23 C22 H22 118.7 . . ?
C21 C22 H22 118.7 . . ?
C22 C23 C24 117.63(12) . . ?
C22 C23 C32 119.72(12) . . ?
C24 C23 C32 122.61(12) . . ?
C23 C24 C25 122.52(12) . . ?
C23 C24 H24 118.7 . . ?
C25 C24 H24 118.7 . . ?
C24 C25 C20 118.22(12) . . ?
C24 C25 C38 120.23(12) . . ?
C20 C25 C38 121.52(11) . . ?
C21 C26 C31 112.72(11) . . ?
C21 C26 C27 110.48(11) . . ?
C31 C26 C27 109.73(11) . . ?
C21 C26 H26 107.9 . . ?
C31 C26 H26 107.9 . . ?
C27 C26 H26 107.9 . . ?
C28 C27 C26 111.90(12) . . ?
C28 C27 H27A 109.2 . . ?
C26 C27 H27A 109.2 . . ?
C28 C27 H27B 109.2 . . ?
C26 C27 H27B 109.2 . . ?
H27A C27 H27B 107.9 . . ?
C29 C28 C27 111.88(13) . . ?
C29 C28 H28A 109.2 . . ?
C27 C28 H28A 109.2 . . ?
C29 C28 H28B 109.2 . . ?
C27 C28 H28B 109.2 . . ?
H28A C28 H28B 107.9 . . ?
C28 C29 C30 111.10(13) . . ?
C28 C29 H29A 109.4 . . ?
C30 C29 H29A 109.4 . . ?
C28 C29 H29B 109.4 . . ?
C30 C29 H29B 109.4 . . ?
H29A C29 H29B 108.0 . . ?
C29 C30 C31 111.15(13) . . ?
C29 C30 H30A 109.4 . . ?
C31 C30 H30A 109.4 . . ?
C29 C30 H30B 109.4 . . ?
C31 C30 H30B 109.4 . . ?
H30A C30 H30B 108.0 . . ?
C30 C31 C26 111.41(12) . . ?
C30 C31 H31A 109.3 . . ?
C26 C31 H31A 109.3 . . ?
C30 C31 H31B 109.3 . . ?
C26 C31 H31B 109.3 . . ?
H31A C31 H31B 108.0 . . ?
C23 C32 C37 114.29(11) . . ?
C23 C32 C33 111.21(11) . . ?
C37 C32 C33 109.36(12) . . ?
C23 C32 H32 107.2 . . ?
C37 C32 H32 107.2 . . ?
C33 C32 H32 107.2 . . ?
C34 C33 C32 111.88(12) . . ?
C34 C33 H33A 109.2 . . ?
C32 C33 H33A 109.2 . . ?
C34 C33 H33B 109.2 . . ?
C32 C33 H33B 109.2 . . ?
H33A C33 H33B 107.9 . . ?
C35 C34 C33 111.39(13) . . ?
C35 C34 H34A 109.4 . . ?
C33 C34 H34A 109.4 . . ?
C35 C34 H34B 109.4 . . ?
C33 C34 H34B 109.4 . . ?
H34A C34 H34B 108.0 . . ?
C36 C35 C34 110.86(13) . . ?
C36 C35 H35A 109.5 . . ?
C34 C35 H35A 109.5 . . ?
C36 C35 H35B 109.5 . . ?
C34 C35 H35B 109.5 . . ?
H35A C35 H35B 108.1 . . ?
C35 C36 C37 111.27(13) . . ?
C35 C36 H36A 109.4 . . ?
C37 C36 H36A 109.4 . . ?
C35 C36 H36B 109.4 . . ?
C37 C36 H36B 109.4 . . ?
H36A C36 H36B 108.0 . . ?
C32 C37 C36 111.21(12) . . ?
C32 C37 H37A 109.4 . . ?
C36 C37 H37A 109.4 . . ?
C32 C37 H37B 109.4 . . ?
C36 C37 H37B 109.4 . . ?
H37A C37 H37B 108.0 . . ?
C25 C38 C43 111.75(11) . . ?
C25 C38 C39 113.90(11) . . ?
C43 C38 C39 109.19(12) . . ?
C25 C38 H38 107.2 . . ?
C43 C38 H38 107.2 . . ?
C39 C38 H38 107.2 . . ?
C40 C39 C38 111.31(12) . . ?
C40 C39 H39A 109.4 . . ?
C38 C39 H39A 109.4 . . ?
C40 C39 H39B 109.4 . . ?
C38 C39 H39B 109.4 . . ?
H39A C39 H39B 108.0 . . ?
C41 C40 C39 111.02(12) . . ?
C41 C40 H40A 109.4 . . ?
C39 C40 H40A 109.4 . . ?
C41 C40 H40B 109.4 . . ?
C39 C40 H40B 109.4 . . ?
H40A C40 H40B 108.0 . . ?
C40 C41 C42 110.33(13) . . ?
C40 C41 H41A 109.6 . . ?
C42 C41 H41A 109.6 . . ?
C40 C41 H41B 109.6 . . ?
C42 C41 H41B 109.6 . . ?
H41A C41 H41B 108.1 . . ?
C41 C42 C43 111.42(13) . . ?
C41 C42 H42A 109.3 . . ?
C43 C42 H42A 109.3 . . ?
C41 C42 H42B 109.3 . . ?
C43 C42 H42B 109.3 . . ?
H42A C42 H42B 108.0 . . ?
C38 C43 C42 110.56(12) . . ?
C38 C43 H43A 109.5 . . ?
C42 C43 H43A 109.5 . . ?
C38 C43 H43B 109.5 . . ?
C42 C43 H43B 109.5 . . ?
H43A C43 H43B 108.1 . . ?
C45 C44 C49 120.92(12) . . ?
C45 C44 N2 120.52(12) . . ?
C49 C44 N2 118.56(13) . . ?
C46 C45 C44 118.27(13) . . ?
C46 C45 C50 119.42(13) . . ?
C44 C45 C50 122.32(12) . . ?
C47 C46 C45 122.40(14) . . ?
C47 C46 H46 118.8 . . ?
C45 C46 H46 118.8 . . ?
C48 C47 C46 117.66(13) . . ?
C48 C47 C56 121.62(12) . . ?
C46 C47 C56 120.72(13) . . ?
C47 C48 C49 122.57(13) . . ?
C47 C48 H48 118.7 . . ?
C49 C48 H48 118.7 . . ?
C48 C49 C44 118.19(13) . . ?
C48 C49 C62 119.14(13) . . ?
C44 C49 C62 122.61(12) . . ?
C45 C50 C55 111.77(11) . . ?
C45 C50 C51 112.90(11) . . ?
C55 C50 C51 109.61(13) . . ?
C45 C50 H50 107.4 . . ?
C55 C50 H50 107.4 . . ?
C51 C50 H50 107.4 . . ?
C52 C51 C50 110.92(12) . . ?
C52 C51 H51A 109.5 . . ?
C50 C51 H51A 109.5 . . ?
C52 C51 H51B 109.5 . . ?
C50 C51 H51B 109.5 . . ?
H51A C51 H51B 108.0 . . ?
C53 C52 C51 111.61(13) . . ?
C53 C52 H52A 109.3 . . ?
C51 C52 H52A 109.3 . . ?
C53 C52 H52B 109.3 . . ?
C51 C52 H52B 109.3 . . ?
H52A C52 H52B 108.0 . . ?
C52 C53 C54 111.15(14) . . ?
C52 C53 H53A 109.4 . . ?
C54 C53 H53A 109.4 . . ?
C52 C53 H53B 109.4 . . ?
C54 C53 H53B 109.4 . . ?
H53A C53 H53B 108.0 . . ?
C53 C54 C55 111.67(14) . . ?
C53 C54 H54A 109.3 . . ?
C55 C54 H54A 109.3 . . ?
C53 C54 H54B 109.3 . . ?
C55 C54 H54B 109.3 . . ?
H54A C54 H54B 107.9 . . ?
C50 C55 C54 112.15(13) . . ?
C50 C55 H55A 109.2 . . ?
C54 C55 H55A 109.2 . . ?
C50 C55 H55B 109.2 . . ?
C54 C55 H55B 109.2 . . ?
H55A C55 H55B 107.9 . . ?
C57 C56 C47 111.98(13) . . ?
C57 C56 C61 109.43(12) . . ?
C47 C56 C61 113.17(13) . . ?
C57 C56 H56 107.3 . . ?
C47 C56 H56 107.3 . . ?
C61 C56 H56 107.3 . . ?
C56 C57 C58 111.43(14) . . ?
C56 C57 H57A 109.3 . . ?
C58 C57 H57A 109.3 . . ?
C56 C57 H57B 109.3 . . ?
C58 C57 H57B 109.3 . . ?
H57A C57 H57B 108.0 . . ?
C59 C58 C57 111.67(14) . . ?
C59 C58 H58A 109.3 . . ?
C57 C58 H58A 109.3 . . ?
C59 C58 H58B 109.3 . . ?
C57 C58 H58B 109.3 . . ?
H58A C58 H58B 107.9 . . ?
C60 C59 C58 111.49(13) . . ?
C60 C59 H59A 109.3 . . ?
C58 C59 H59A 109.3 . . ?
C60 C59 H59B 109.3 . . ?
C58 C59 H59B 109.3 . . ?
H59A C59 H59B 108.0 . . ?
C59 C60 C61 111.44(12) . . ?
C59 C60 H60A 109.3 . . ?
C61 C60 H60A 109.3 . . ?
C59 C60 H60B 109.3 . . ?
C61 C60 H60B 109.3 . . ?
H60A C60 H60B 108.0 . . ?
C56 C61 C60 112.01(13) . . ?
C56 C61 H61A 109.2 . . ?
C60 C61 H61A 109.2 . . ?
C56 C61 H61B 109.2 . . ?
C60 C61 H61B 109.2 . . ?
H61A C61 H61B 107.9 . . ?
C49 C62 C67 111.08(13) . . ?
C49 C62 C63 112.23(13) . . ?
C67 C62 C63 110.56(13) . . ?
C49 C62 H62 107.6 . . ?
C67 C62 H62 107.6 . . ?
C63 C62 H62 107.6 . . ?
C64 C63 C62 112.45(16) . . ?
C64 C63 H63A 109.1 . . ?
C62 C63 H63A 109.1 . . ?
C64 C63 H63B 109.1 . . ?
C62 C63 H63B 109.1 . . ?
H63A C63 H63B 107.8 . . ?
C65 C64 C63 111.64(14) . . ?
C65 C64 H64A 109.3 . . ?
C63 C64 H64A 109.3 . . ?
C65 C64 H64B 109.3 . . ?
C63 C64 H64B 109.3 . . ?
H64A C64 H64B 108.0 . . ?
C66 C65 C64 110.83(16) . . ?
C66 C65 H65A 109.5 . . ?
C64 C65 H65A 109.5 . . ?
C66 C65 H65B 109.5 . . ?
C64 C65 H65B 109.5 . . ?
H65A C65 H65B 108.1 . . ?
C65 C66 C67 111.00(15) . . ?
C65 C66 H66A 109.4 . . ?
C67 C66 H66A 109.4 . . ?
C65 C66 H66B 109.4 . . ?
C67 C66 H66B 109.4 . . ?
H66A C66 H66B 108.0 . . ?
C66 C67 C62 112.33(16) . . ?
C66 C67 H67A 109.1 . . ?
C62 C67 H67A 109.1 . . ?
C66 C67 H67B 109.1 . . ?
C62 C67 H67B 109.1 . . ?
H67A C67 H67B 107.9 . . ?
C19A C18A C10 101.7(5) . . ?
C19A C18A H18C 111.4 . . ?
C10 C18A H18C 111.4 . . ?
C19A C18A H18D 111.4 . . ?
C10 C18A H18D 111.4 . . ?
H18C C18A H18D 109.3 . . ?
C18A C19A H19D 109.5 . . ?
C18A C19A H19E 109.5 . . ?
H19D C19A H19E 109.5 . . ?
C18A C19A H19F 109.5 . . ?
H19D C19A H19F 109.5 . . ?
H19E C19A H19F 109.5 . . ?

loop_
_geom_bond_atom_site_label_1
_geom_bond_atom_site_label_2
_geom_bond_distance
_geom_bond_site_symmetry_2
_geom_bond_publ_flag
O1 C13 1.3872(15) . ?
O1 C1 1.3880(14) . ?
N1 C2 1.3943(16) . ?
N1 C20 1.4311(16) . ?
N1 H1 0.862(18) . ?
C1 C6 1.3825(17) . ?
C1 C2 1.4084(18) . ?
N2 C12 1.3994(18) . ?
N2 C44 1.4453(17) . ?
N2 H2 0.872(18) . ?
C2 C3 1.3858(17) . ?
C3 C4 1.3972(18) . ?
C3 H3 0.9500 . ?
C4 C5 1.3789(19) . ?
C4 C14 1.5102(17) . ?
C5 C6 1.4040(17) . ?
C5 H5 0.9500 . ?
C6 C7 1.5244(18) . ?
C7 C8 1.5193(18) . ?
C7 C17 1.536(2) . ?
C7 C16 1.5428(19) . ?
C8 C13 1.3837(19) . ?
C8 C9 1.398(2) . ?
C9 C10 1.382(2) . ?
C9 H9 0.9500 . ?
C10 C11 1.397(2) . ?
C10 C18 1.548(3) . ?
C10 C18A 1.570(5) . ?
C11 C12 1.389(2) . ?
C11 H11 0.9500 . ?
C12 C13 1.4028(18) . ?
C14 C15 1.5239(19) . ?
C14 H14A 0.9900 . ?
C14 H14B 0.9900 . ?
C15 H15A 0.9800 . ?
C15 H15B 0.9800 . ?
C15 H15C 0.9800 . ?
C16 H16A 0.9800 . ?
C16 H16B 0.9800 . ?
C16 H16C 0.9800 . ?
C17 H17A 0.9800 . ?
C17 H17B 0.9800 . ?
C17 H17C 0.9800 . ?
C18 C19 1.506(4) . ?
C18 H18A 0.9900 . ?
C18 H18B 0.9900 . ?
C19 H19A 0.9800 . ?
C19 H19B 0.9800 . ?
C19 H19C 0.9800 . ?
C20 C21 1.4067(18) . ?
C20 C25 1.4073(18) . ?
C21 C22 1.3936(18) . ?
C21 C26 1.5152(18) . ?
C22 C23 1.3846(19) . ?
C22 H22 0.9500 . ?
C23 C24 1.3917(19) . ?
C23 C32 1.5154(18) . ?
C24 C25 1.3948(18) . ?
C24 H24 0.9500 . ?
C25 C38 1.5235(18) . ?
C26 C31 1.5327(19) . ?
C26 C27 1.5350(19) . ?
C26 H26 1.0000 . ?
C27 C28 1.524(2) . ?
C27 H27A 0.9900 . ?
C27 H27B 0.9900 . ?
C28 C29 1.517(2) . ?
C28 H28A 0.9900 . ?
C28 H28B 0.9900 . ?
C29 C30 1.517(2) . ?
C29 H29A 0.9900 . ?
C29 H29B 0.9900 . ?
C30 C31 1.528(2) . ?
C30 H30A 0.9900 . ?
C30 H30B 0.9900 . ?
C31 H31A 0.9900 . ?
C31 H31B 0.9900 . ?
C32 C37 1.5213(19) . ?
C32 C33 1.526(2) . ?
C32 H32 1.0000 . ?
C33 C34 1.525(2) . ?
C33 H33A 0.9900 . ?
C33 H33B 0.9900 . ?
C34 C35 1.521(2) . ?
C34 H34A 0.9900 . ?
C34 H34B 0.9900 . ?
C35 C36 1.513(2) . ?
C35 H35A 0.9900 . ?
C35 H35B 0.9900 . ?
C36 C37 1.527(2) . ?
C36 H36A 0.9900 . ?
C36 H36B 0.9900 . ?
C37 H37A 0.9900 . ?
C37 H37B 0.9900 . ?
C38 C43 1.5271(19) . ?
C38 C39 1.5302(19) . ?
C38 H38 1.0000 . ?
C39 C40 1.530(2) . ?
C39 H39A 0.9900 . ?
C39 H39B 0.9900 . ?
C40 C41 1.517(2) . ?
C40 H40A 0.9900 . ?
C40 H40B 0.9900 . ?
C41 C42 1.523(2) . ?
C41 H41A 0.9900 . ?
C41 H41B 0.9900 . ?
C42 C43 1.530(2) . ?
C42 H42A 0.9900 . ?
C42 H42B 0.9900 . ?
C43 H43A 0.9900 . ?
C43 H43B 0.9900 . ?
C44 C45 1.402(2) . ?
C44 C49 1.402(2) . ?
C45 C46 1.3957(19) . ?
C45 C50 1.5192(19) . ?
C46 C47 1.392(2) . ?
C46 H46 0.9500 . ?
C47 C48 1.384(2) . ?
C47 C56 1.5173(19) . ?
C48 C49 1.3976(19) . ?
C48 H48 0.9500 . ?
C49 C62 1.513(2) . ?
C50 C55 1.527(2) . ?
C50 C51 1.5293(19) . ?
C50 H50 1.0000 . ?
C51 C52 1.527(2) . ?
C51 H51A 0.9900 . ?
C51 H51B 0.9900 . ?
C52 C53 1.517(2) . ?
C52 H52A 0.9900 . ?
C52 H52B 0.9900 . ?
C53 C54 1.518(3) . ?
C53 H53A 0.9900 . ?
C53 H53B 0.9900 . ?
C54 C55 1.528(2) . ?
C54 H54A 0.9900 . ?
C54 H54B 0.9900 . ?
C55 H55A 0.9900 . ?
C55 H55B 0.9900 . ?
C56 C57 1.517(2) . ?
C56 C61 1.526(2) . ?
C56 H56 1.0000 . ?
C57 C58 1.529(2) . ?
C57 H57A 0.9900 . ?
C57 H57B 0.9900 . ?
C58 C59 1.509(2) . ?
C58 H58A 0.9900 . ?
C58 H58B 0.9900 . ?
C59 C60 1.504(2) . ?
C59 H59A 0.9900 . ?
C59 H59B 0.9900 . ?
C60 C61 1.532(2) . ?
C60 H60A 0.9900 . ?
C60 H60B 0.9900 . ?
C61 H61A 0.9900 . ?
C61 H61B 0.9900 . ?
C62 C67 1.530(3) . ?
C62 C63 1.533(2) . ?
C62 H62 1.0000 . ?
C63 C64 1.526(3) . ?
C63 H63A 0.9900 . ?
C63 H63B 0.9900 . ?
C64 C65 1.520(3) . ?
C64 H64A 0.9900 . ?
C64 H64B 0.9900 . ?
C65 C66 1.511(3) . ?
C65 H65A 0.9900 . ?
C65 H65B 0.9900 . ?
C66 C67 1.520(3) . ?
C66 H66A 0.9900 . ?
C66 H66B 0.9900 . ?
C67 H67A 0.9900 . ?
C67 H67B 0.9900 . ?
C18A C19A 1.484(6) . ?
C18A H18C 0.9900 . ?
C18A H18D 0.9900 . ?
C19A H19D 0.9800 . ?
C19A H19E 0.9800 . ?
C19A H19F 0.9800 . ?

loop_
_geom_torsion_atom_site_label_1
_geom_torsion_atom_site_label_2
_geom_torsion_atom_site_label_3
_geom_torsion_atom_site_label_4
_geom_torsion
_geom_torsion_site_symmetry_1
_geom_torsion_site_symmetry_2
_geom_torsion_site_symmetry_3
_geom_torsion_site_symmetry_4
_geom_torsion_publ_flag
C13 O1 C1 C6 5.18(17) . . . . ?
C13 O1 C1 C2 -175.09(11) . . . . ?
C20 N1 C2 C3 -4.85(19) . . . . ?
C20 N1 C2 C1 177.43(11) . . . . ?
C6 C1 C2 C3 -0.88(18) . . . . ?
O1 C1 C2 C3 179.39(11) . . . . ?
C6 C1 C2 N1 176.94(11) . . . . ?
O1 C1 C2 N1 -2.80(16) . . . . ?
N1 C2 C3 C4 -174.83(12) . . . . ?
C1 C2 C3 C4 2.90(18) . . . . ?
C2 C3 C4 C5 -2.33(19) . . . . ?
C2 C3 C4 C14 175.63(12) . . . . ?
C3 C4 C5 C6 -0.33(19) . . . . ?
C14 C4 C5 C6 -178.25(12) . . . . ?
O1 C1 C6 C5 178.08(11) . . . . ?
C2 C1 C6 C5 -1.64(18) . . . . ?
O1 C1 C6 C7 -0.80(19) . . . . ?
C2 C1 C6 C7 179.49(11) . . . . ?
C4 C5 C6 C1 2.26(19) . . . . ?
C4 C5 C6 C7 -178.85(12) . . . . ?
C1 C6 C7 C8 -4.34(17) . . . . ?
C5 C6 C7 C8 176.82(11) . . . . ?
C1 C6 C7 C17 115.69(14) . . . . ?
C5 C6 C7 C17 -63.15(16) . . . . ?
C1 C6 C7 C16 -124.99(13) . . . . ?
C5 C6 C7 C16 56.16(16) . . . . ?
C6 C7 C8 C13 5.57(18) . . . . ?
C17 C7 C8 C13 -114.52(15) . . . . ?
C16 C7 C8 C13 126.54(14) . . . . ?
C6 C7 C8 C9 -176.56(14) . . . . ?
C17 C7 C8 C9 63.35(18) . . . . ?
C16 C7 C8 C9 -55.59(18) . . . . ?
C13 C8 C9 C10 0.0(3) . . . . ?
C7 C8 C9 C10 -177.97(18) . . . . ?
C8 C9 C10 C11 0.3(3) . . . . ?
C8 C9 C10 C18 171.3(2) . . . . ?
C8 C9 C10 C18A -153.8(4) . . . . ?
C9 C10 C11 C12 0.7(3) . . . . ?
C18 C10 C11 C12 -169.7(2) . . . . ?
C18A C10 C11 C12 158.1(3) . . . . ?
C10 C11 C12 N2 178.28(18) . . . . ?
C10 C11 C12 C13 -2.0(3) . . . . ?
C44 N2 C12 C11 -28.5(2) . . . . ?
C44 N2 C12 C13 151.76(13) . . . . ?
C9 C8 C13 O1 -179.72(14) . . . . ?
C7 C8 C13 O1 -1.8(2) . . . . ?
C9 C8 C13 C12 -1.3(2) . . . . ?
C7 C8 C13 C12 176.58(13) . . . . ?
C1 O1 C13 C8 -3.87(18) . . . . ?
C1 O1 C13 C12 177.64(11) . . . . ?
C11 C12 C13 C8 2.3(2) . . . . ?
N2 C12 C13 C8 -177.93(13) . . . . ?
C11 C12 C13 O1 -179.17(14) . . . . ?
N2 C12 C13 O1 0.59(19) . . . . ?
C5 C4 C14 C15 115.43(14) . . . . ?
C3 C4 C14 C15 -62.49(17) . . . . ?
C9 C10 C18 C19 89.2(3) . . . . ?
C11 C10 C18 C19 -100.3(3) . . . . ?
C2 N1 C20 C21 -107.06(14) . . . . ?
C2 N1 C20 C25 75.12(16) . . . . ?
C25 C20 C21 C22 2.36(19) . . . . ?
N1 C20 C21 C22 -175.43(11) . . . . ?
C25 C20 C21 C26 -179.84(12) . . . . ?
N1 C20 C21 C26 2.36(19) . . . . ?
C20 C21 C22 C23 -2.4(2) . . . . ?
C26 C21 C22 C23 179.66(12) . . . . ?
C21 C22 C23 C24 0.5(2) . . . . ?
C21 C22 C23 C32 -177.15(12) . . . . ?
C22 C23 C24 C25 1.6(2) . . . . ?
C32 C23 C24 C25 179.18(12) . . . . ?
C23 C24 C25 C20 -1.64(19) . . . . ?
C23 C24 C25 C38 176.44(12) . . . . ?
C21 C20 C25 C24 -0.41(18) . . . . ?
N1 C20 C25 C24 177.41(11) . . . . ?
C21 C20 C25 C38 -178.46(11) . . . . ?
N1 C20 C25 C38 -0.65(18) . . . . ?
C22 C21 C26 C31 -50.98(16) . . . . ?
C20 C21 C26 C31 131.23(13) . . . . ?
C22 C21 C26 C27 72.18(16) . . . . ?
C20 C21 C26 C27 -105.61(14) . . . . ?
C21 C26 C27 C28 -179.69(12) . . . . ?
C31 C26 C27 C28 -54.81(16) . . . . ?
C26 C27 C28 C29 54.82(18) . . . . ?
C27 C28 C29 C30 -54.69(18) . . . . ?
C28 C29 C30 C31 55.68(18) . . . . ?
C29 C30 C31 C26 -57.04(17) . . . . ?
C21 C26 C31 C30 179.51(12) . . . . ?
C27 C26 C31 C30 55.93(16) . . . . ?
C22 C23 C32 C37 -155.06(13) . . . . ?
C24 C23 C32 C37 27.41(19) . . . . ?
C22 C23 C32 C33 80.52(16) . . . . ?
C24 C23 C32 C33 -97.02(16) . . . . ?
C23 C32 C33 C34 -176.60(12) . . . . ?
C37 C32 C33 C34 56.24(16) . . . . ?
C32 C33 C34 C35 -55.51(18) . . . . ?
C33 C34 C35 C36 54.44(18) . . . . ?
C34 C35 C36 C37 -55.51(18) . . . . ?
C23 C32 C37 C36 177.60(12) . . . . ?
C33 C32 C37 C36 -57.00(16) . . . . ?
C35 C36 C37 C32 57.59(18) . . . . ?
C24 C25 C38 C43 -102.64(14) . . . . ?
C20 C25 C38 C43 75.38(15) . . . . ?
C24 C25 C38 C39 21.69(17) . . . . ?
C20 C25 C38 C39 -160.30(12) . . . . ?
C25 C38 C39 C40 176.74(12) . . . . ?
C43 C38 C39 C40 -57.57(16) . . . . ?
C38 C39 C40 C41 57.24(18) . . . . ?
C39 C40 C41 C42 -55.65(18) . . . . ?
C40 C41 C42 C43 56.28(18) . . . . ?
C25 C38 C43 C42 -175.56(13) . . . . ?
C39 C38 C43 C42 57.52(16) . . . . ?
C41 C42 C43 C38 -57.79(18) . . . . ?
C12 N2 C44 C45 -65.44(17) . . . . ?
C12 N2 C44 C49 114.33(15) . . . . ?
C49 C44 C45 C46 -0.6(2) . . . . ?
N2 C44 C45 C46 179.13(12) . . . . ?
C49 C44 C45 C50 179.10(13) . . . . ?
N2 C44 C45 C50 -1.1(2) . . . . ?
C44 C45 C46 C47 0.4(2) . . . . ?
C50 C45 C46 C47 -179.36(13) . . . . ?
C45 C46 C47 C48 0.0(2) . . . . ?
C45 C46 C47 C56 -178.94(13) . . . . ?
C46 C47 C48 C49 -0.2(2) . . . . ?
C56 C47 C48 C49 178.74(14) . . . . ?
C47 C48 C49 C44 0.0(2) . . . . ?
C47 C48 C49 C62 177.40(14) . . . . ?
C45 C44 C49 C48 0.5(2) . . . . ?
N2 C44 C49 C48 -179.31(12) . . . . ?
C45 C44 C49 C62 -176.86(13) . . . . ?
N2 C44 C49 C62 3.4(2) . . . . ?
C46 C45 C50 C55 -65.11(17) . . . . ?
C44 C45 C50 C55 115.16(15) . . . . ?
C46 C45 C50 C51 59.01(17) . . . . ?
C44 C45 C50 C51 -120.73(15) . . . . ?
C45 C50 C51 C52 177.99(13) . . . . ?
C55 C50 C51 C52 -56.71(16) . . . . ?
C50 C51 C52 C53 57.27(18) . . . . ?
C51 C52 C53 C54 -55.15(18) . . . . ?
C52 C53 C54 C55 53.51(19) . . . . ?
C45 C50 C55 C54 -178.31(14) . . . . ?
C51 C50 C55 C54 55.75(18) . . . . ?
C53 C54 C55 C50 -54.7(2) . . . . ?
C48 C47 C56 C57 -77.70(19) . . . . ?
C46 C47 C56 C57 101.25(17) . . . . ?
C48 C47 C56 C61 46.6(2) . . . . ?
C46 C47 C56 C61 -134.49(15) . . . . ?
C47 C56 C57 C58 -177.50(15) . . . . ?
C61 C56 C57 C58 56.2(2) . . . . ?
C56 C57 C58 C59 -56.4(2) . . . . ?
C57 C58 C59 C60 54.7(2) . . . . ?
C58 C59 C60 C61 -53.87(19) . . . . ?
C57 C56 C61 C60 -55.85(18) . . . . ?
C47 C56 C61 C60 178.51(12) . . . . ?
C59 C60 C61 C56 55.22(18) . . . . ?
C48 C49 C62 C67 -68.15(17) . . . . ?
C44 C49 C62 C67 109.14(16) . . . . ?
C48 C49 C62 C63 56.20(19) . . . . ?
C44 C49 C62 C63 -126.51(15) . . . . ?
C49 C62 C63 C64 -176.39(13) . . . . ?
C67 C62 C63 C64 -51.76(18) . . . . ?
C62 C63 C64 C65 53.7(2) . . . . ?
C63 C64 C65 C66 -55.9(2) . . . . ?
C64 C65 C66 C67 57.1(2) . . . . ?
C65 C66 C67 C62 -56.5(2) . . . . ?
C49 C62 C67 C66 178.50(13) . . . . ?
C63 C62 C67 C66 53.21(19) . . . . ?
C9 C10 C18A C19A -62.9(7) . . . . ?
C11 C10 C18A C19A 141.5(5) . . . . ?
